data_9017744
loop_
_publ_author_name
'Walter, F.'
'Bojar, H. P.'
'Hollerer, C. E.'
'Mereiter, K.'

_publ_section_title
;
 The crystal structure of galgenbergite-(Ce), CaCe2(CO3)4H2O
;
_journal_name_full 'Mineralogy and Petrology'
_journal_page_first 189
_journal_page_last 199
_journal_volume 107
_journal_year 2013
_chemical_formula_sum 'C4 H2 Ca1.089 Ce1.911 O13'
_chemical_name_mineral Galgenbergite-(Ce)
_space_group_IT_number 2
_space_group_name_Hall '-P 1'
_space_group_name_H-M_alt 'P -1'
_symmetry_space_group_name_H-M 'P -1'
_cell_angle_alpha 100.884
_cell_angle_beta 96.525
_cell_angle_gamma 100.492
_cell_length_a 6.3916
_cell_length_b 6.4005
_cell_length_c 12.3898
_cell_formula_units_Z 2
_cell_volume 483.635
_database_code_amcsd 0019826
_exptl_crystal_density_diffrn 3.910
_cod_data_source_file inputs/fixed/downloads/18/18707.cif
_cod_data_source_block 18707
_cod_original_formula_sum '(Ca1.089 Ce1.911) C4 O13 H2'
_cod_database_code 9017744

loop_
_space_group_symop_operation_xyz
x,y,z
-x,-y,-z

loop_
_atom_site_aniso_label
_atom_site_aniso_U_11
_atom_site_aniso_U_22
_atom_site_aniso_U_33
_atom_site_aniso_U_12
_atom_site_aniso_U_13
_atom_site_aniso_U_23
Ca1 0.01300 0.01300 0.01500 0.00300 0.00100 0.00100
Ce1 0.01300 0.01300 0.01500 0.00300 0.00100 0.00100
Ce2 0.00800 0.00800 0.01000 0.00100 0.00100 0.00200
Ca2 0.00800 0.00800 0.01000 0.00100 0.00100 0.00200
Ce3 0.00900 0.00900 0.01200 0.00200 0.00000 0.00300
Ca3 0.00900 0.00900 0.01200 0.00200 0.00000 0.00300
C1 0.01100 0.01200 0.01300 0.00300 0.00300 0.00600
O1 0.01100 0.01400 0.02200 0.00100 -0.00300 -0.00100
O2 0.01800 0.01100 0.01400 0.00600 0.00200 0.00100
O3 0.01100 0.01400 0.02600 0.00400 -0.00200 0.00400
C2 0.01400 0.01400 0.01400 0.00400 0.00500 0.00700
O4 0.01500 0.01600 0.02900 0.00100 0.00300 -0.00100
O5 0.01700 0.01200 0.01500 0.00600 0.00300 0.00300
O6 0.01200 0.01800 0.02600 0.00900 0.00500 0.01000
C3 0.01700 0.01000 0.01500 -0.00100 0.00100 0.00200
O7 0.03400 0.02000 0.02400 0.00600 -0.01300 0.00100
O8 0.02800 0.01200 0.02400 0.00300 0.00900 0.00200
O9 0.01900 0.01400 0.01500 0.00100 -0.00500 -0.00100
C4 0.01400 0.01400 0.01200 0.00500 0.00000 0.00100
O10 0.01200 0.02500 0.01400 0.00300 -0.00300 0.00200
O11 0.01500 0.03600 0.02300 0.00400 0.00000 0.01900
O12 0.01900 0.03000 0.01900 0.00300 0.00600 0.01200
O13w 0.03600 0.02500 0.02900 0.01000 0.01100 0.00400

loop_
_atom_site_label
_atom_site_fract_x
_atom_site_fract_y
_atom_site_fract_z
_atom_site_occupancy
_atom_site_U_iso_or_equiv
Ca1 -0.00410 0.86573 0.12130 0.96100 0.01400
Ce1 -0.00410 0.86573 0.12130 0.03900 0.01400
Ce2 0.52044 0.37151 0.15052 0.94400 0.00900
Ca2 0.52044 0.37151 0.15052 0.05600 0.00900
Ce3 0.75717 0.10050 0.40501 0.92800 0.01000
Ca3 0.75717 0.10050 0.40501 0.07200 0.01000
C1 0.53820 0.90050 0.10810 1.00000 0.01200
O1 0.69600 0.03740 0.17360 1.00000 0.01700
O2 0.56900 0.71190 0.06170 1.00000 0.01400
O3 0.36230 0.95930 0.08480 1.00000 0.01700
C2 0.06240 0.42620 0.12450 1.00000 0.01300
O4 0.21790 0.56990 0.18540 1.00000 0.02100
O5 0.09940 0.23710 0.08180 1.00000 0.01400
O6 -0.12090 0.47410 0.10120 1.00000 0.01700
C3 0.82050 0.63450 0.36750 1.00000 0.01500
O7 0.67900 0.69820 0.30460 1.00000 0.02800
O8 0.85360 0.44300 0.33960 1.00000 0.02200
O9 0.91960 0.77210 0.45510 1.00000 0.01700
C4 0.28310 0.09450 0.34580 1.00000 0.01300
O10 0.08280 0.06030 0.30770 1.00000 0.01800
O11 0.35710 0.00160 0.41990 1.00000 0.02400
O12 0.42500 0.22130 0.30870 1.00000 0.02200
O13w 0.68200 0.41300 0.54510 1.00000 0.02900
H1 0.71500 0.42100 0.61600 1.00000 0.03800
H2 0.53400 0.42300 0.54100 1.00000 0.19000

loop_
_cod_related_entry_id
_cod_related_entry_database
_cod_related_entry_code
1 AMCSD 0019826
